data_7706605
loop_
_publ_author_name
'Zheng, Han-Wen'
'Kang, Yang'
'Wu, Min'
'Liang, Qiong-Fang'
'Zheng, Jian-Quan'
'Zheng, Xiang-Jun'
'Jin, Lin-Pei'

_publ_section_title
;
 ESIPT-AIE active Schiff base based on 2-(2'-hydroxyphenyl)benzo-thiazole
 applied as multi-functional fluorescent chemosensors.
;
_journal_issue 11
_journal_name_full 'Dalton transactions (Cambridge, England : 2003)'
_journal_page_first 3916
_journal_page_last 3922
_journal_paper_doi 10.1039/d1dt00241d
_journal_volume 50
_journal_year 2021
_chemical_formula_moiety 'C33 H24 N2 O S'
_chemical_formula_sum 'C33 H24 N2 O S'
_chemical_formula_weight 496.60
_space_group_crystal_system monoclinic
_space_group_IT_number 7
_space_group_name_Hall 'P -2yc'
_space_group_name_H-M_alt 'P 1 c 1'
_atom_sites_solution_hydrogens geom
_atom_sites_solution_primary dual
_audit_creation_date 2019-02-25
_audit_creation_method
;
Olex2 1.2
(compiled 2018.05.29 svn.r3508 for OlexSys, GUI svn.r5506)
;
_audit_update_record
;
2020-11-28 deposited with the CCDC.	2021-02-12 downloaded from the CCDC.
;
_cell_angle_alpha 90
_cell_angle_beta 95.107(2)
_cell_angle_gamma 90
_cell_formula_units_Z 2
_cell_length_a 7.4154(2)
_cell_length_b 12.5669(2)
_cell_length_c 13.4796(2)
_cell_measurement_reflns_used 5882
_cell_measurement_temperature 150.00(10)
_cell_measurement_theta_max 71.7460
_cell_measurement_theta_min 4.8110
_cell_volume 1251.16(4)
_computing_cell_refinement 'CrysAlisPro 1.171.39.46e (Rigaku OD, 2018)'
_computing_data_collection 'CrysAlisPro 1.171.39.46e (Rigaku OD, 2018)'
_computing_data_reduction 'CrysAlisPro 1.171.39.46e (Rigaku OD, 2018)'
_computing_molecular_graphics 'Olex2 (Dolomanov et al., 2009)'
_computing_publication_material 'Olex2 (Dolomanov et al., 2009)'
_computing_structure_refinement 'ShelXL (Sheldrick, 2015)'
_computing_structure_solution 'ShelXT (Sheldrick, 2015)'
_diffrn_ambient_environment N~2~
_diffrn_ambient_temperature 150.00(10)
_diffrn_detector 'CCD plate'
_diffrn_detector_area_resol_mean 5.3127
_diffrn_detector_type AtlasS2
_diffrn_measured_fraction_theta_full 1.000
_diffrn_measured_fraction_theta_max 0.985
_diffrn_measurement_details
;
List of Runs (angles in degrees, time in seconds):

  # Type    Start    End  Width  t~exp~   \w     \q     \k     \f   Frames
#--------------------------------------------------------------------------
  1  \w    -69.00  32.00   1.00    1.00    --  -41.49  57.00-150.00  101
  2  \w   -108.00 -21.00   1.00    1.00    --  -41.49 -57.00  60.00   87
  3  \w    -89.00 -39.00   1.00    1.00    --  -41.49 125.00 -90.00   50
  4  \w    -65.00  33.00   1.00    1.00    --  -41.49  37.00   0.00   98
  5  \w     23.00 109.00   1.00    1.40    --  104.69 -94.00-180.00   86
  6  \w    105.00 175.00   1.00    1.40    --  104.69  77.00 -30.00   70
  7  \w     42.00  85.00   1.00    1.40    --  104.69 -45.00-180.00   43
  8  \w     34.00 127.00   1.00    1.40    --  104.69 -45.00 -90.00   93
  9  \w    109.00 134.00   1.00    1.40    --  104.69 -61.00  30.00   25
 10  \w     56.00 104.00   1.00    1.40    --  104.69 -94.00 120.00   48
 11  \w     59.00  88.00   1.00    1.40    --  104.69 -94.00 -90.00   29
 12  \w     56.00 108.00   1.00    1.40    --  104.69 -94.00  30.00   52
 13  \w     23.00 106.00   1.00    1.40    --  104.69 -94.00 -60.00   83
 14  \w     48.00 124.00   1.00    1.40    --  104.69 -45.00   0.00   76
 15  \w     19.00 167.00   1.00    1.40    --  104.69   0.00 -30.00  148
;
_diffrn_measurement_device 'four-circle diffractometer'
_diffrn_measurement_device_type 'SuperNova, Dual, Cu at home/near, AtlasS2'
_diffrn_measurement_method '\w scans'
_diffrn_orient_matrix_type 'CrysAlisPro convention (1999,Acta A55,543-557)'
_diffrn_orient_matrix_UB_11 0.1538823000
_diffrn_orient_matrix_UB_12 -0.0048263000
_diffrn_orient_matrix_UB_13 0.0847080000
_diffrn_orient_matrix_UB_21 0.1274401000
_diffrn_orient_matrix_UB_22 -0.0476428000
_diffrn_orient_matrix_UB_23 -0.0726413000
_diffrn_orient_matrix_UB_31 0.0602929000
_diffrn_orient_matrix_UB_32 0.1126848000
_diffrn_orient_matrix_UB_33 -0.0270619000
_diffrn_radiation_monochromator mirror
_diffrn_radiation_probe x-ray
_diffrn_radiation_type CuK\a
_diffrn_radiation_wavelength 1.54184
_diffrn_reflns_av_R_equivalents 0.0225
_diffrn_reflns_av_unetI/netI 0.0288
_diffrn_reflns_Laue_measured_fraction_full 1.000
_diffrn_reflns_Laue_measured_fraction_max 0.985
_diffrn_reflns_limit_h_max 9
_diffrn_reflns_limit_h_min -7
_diffrn_reflns_limit_k_max 15
_diffrn_reflns_limit_k_min -9
_diffrn_reflns_limit_l_max 14
_diffrn_reflns_limit_l_min -16
_diffrn_reflns_number 8222
_diffrn_reflns_point_group_measured_fraction_full 0.844
_diffrn_reflns_point_group_measured_fraction_max 0.819
_diffrn_reflns_theta_full 67.684
_diffrn_reflns_theta_max 71.974
_diffrn_reflns_theta_min 3.517
_diffrn_source 'micro-focus sealed X-ray tube'
_diffrn_source_type 'SuperNova (Cu) X-ray Source'
_exptl_absorpt_coefficient_mu 1.375
_exptl_absorpt_correction_T_max 1.00000
_exptl_absorpt_correction_T_min 0.87905
_exptl_absorpt_correction_type multi-scan
_exptl_absorpt_process_details
;
CrysAlisPro 1.171.39.46e (Rigaku Oxford Diffraction, 2018)
Empirical absorption correction using spherical harmonics,
 implemented in SCALE3 ABSPACK scaling algorithm.
;
_exptl_crystal_colour 'clear light orange'
_exptl_crystal_density_diffrn 1.318
_exptl_crystal_description block
_exptl_crystal_F_000 520
_exptl_crystal_size_max 0.4
_exptl_crystal_size_mid 0.3
_exptl_crystal_size_min 0.1
_refine_diff_density_max 0.134
_refine_diff_density_min -0.188
_refine_diff_density_rms 0.034
_refine_ls_abs_structure_details
;
 Flack x determined using 1520 quotients [(I+)-(I-)]/[(I+)+(I-)]
 (Parsons, Flack and Wagner, Acta Cryst. B69 (2013) 249-259).
;
_refine_ls_abs_structure_Flack 0.198(9)
_refine_ls_extinction_method none
_refine_ls_goodness_of_fit_ref 1.054
_refine_ls_hydrogen_treatment constr
_refine_ls_matrix_type full
_refine_ls_number_parameters 335
_refine_ls_number_reflns 4031
_refine_ls_number_restraints 2
_refine_ls_restrained_S_all 1.054
_refine_ls_R_factor_all 0.0289
_refine_ls_R_factor_gt 0.0281
_refine_ls_shift/su_max 0.000
_refine_ls_shift/su_mean 0.000
_refine_ls_structure_factor_coef Fsqd
_refine_ls_weighting_details 'w=1/[\s^2^(Fo^2^)+(0.0422P)^2^+0.1219P] where P=(Fo^2^+2Fc^2^)/3'
_refine_ls_weighting_scheme calc
_refine_ls_wR_factor_gt 0.0718
_refine_ls_wR_factor_ref 0.0726
_reflns_Friedel_coverage 0.658
_reflns_Friedel_fraction_full 0.688
_reflns_Friedel_fraction_max 0.653
_reflns_number_gt 3940
_reflns_number_total 4031
_reflns_threshold_expression 'I > 2\s(I)'
_cod_data_source_file d1dt00241d2.cif
_cod_data_source_block 20181226a
_cod_depositor_comments 'Adding full bibliography for 7706604--7706608.cif.'
_cod_database_code 7706605
_shelx_shelxl_version_number 2014/7
_chemical_oxdiff_formula 'C H O N S'
_shelx_space_group_comment
;
The symmetry employed for this shelxl refinement is uniquely defined
by the following loop, which should always be used as a source of
symmetry information in preference to the above space-group names.
They are only intended as comments.
;
_reflns_odcompleteness_completeness 99.96
_reflns_odcompleteness_iscentric 1
_reflns_odcompleteness_theta 66.97
_olex2_refinement_description
;
1. Fixed Uiso
 At 1.2 times of:
  All C(H) groups
 At 1.5 times of:
  All O(H) groups
2.a Aromatic/amide H refined with riding coordinates:
 C12(H12), C21(H21), C23(H23), C4(H4), C25(H25), C29(H29), C32(H32), C33(H33),
 C5(H5), C27(H27), C18(H18), C19(H19), C2(H2), C13(H13), C14(H14), C30(H30),
 C26(H26), C24(H24), C20(H20), C3(H3), C31(H31), C17(H17), C11(H11)
2.b Idealised tetrahedral OH refined as rotating group:
 O1(H1)
;
_olex2_submission_special_instructions 'No special instructions were received'
_oxdiff_exptl_absorpt_empirical_details
;
Empirical correction (ABSPACK) includes:
- Absorption correction using spherical harmonics
- Frame scaling
;
_oxdiff_exptl_absorpt_empirical_full_max 1.728
_oxdiff_exptl_absorpt_empirical_full_min 0.756

loop_
_space_group_symop_operation_xyz
'x, y, z'
'x, -y, z+1/2'

loop_
_atom_site_label
_atom_site_type_symbol
_atom_site_fract_x
_atom_site_fract_y
_atom_site_fract_z
_atom_site_U_iso_or_equiv
_atom_site_adp_type
_atom_site_occupancy
_atom_site_site_symmetry_order
_atom_site_calc_flag
_atom_site_refinement_flags_posn
_atom_site_refinement_flags_adp
_atom_site_refinement_flags_occupancy
_atom_site_disorder_assembly
_atom_site_disorder_group
S1 S 0.45099(7) 0.80683(4) 0.70179(4) 0.02781(14) Uani 1 1 d . . . . .
O1 O 0.4991(2) 0.74555(14) 0.51742(12) 0.0266(4) Uani 1 1 d . . . . .
H1 H 0.4606 0.7198 0.4638 0.040 Uiso 1 1 calc GR . . . .
N2 N 0.4992(3) 0.67987(14) 0.34237(14) 0.0218(4) Uani 1 1 d . . . . .
N1 N 0.7658(3) 0.87949(16) 0.77025(15) 0.0279(4) Uani 1 1 d . . . . .
C12 C 1.0411(3) 0.82069(19) 0.51217(19) 0.0286(5) Uani 1 1 d . . . . .
H12 H 1.1627 0.8385 0.5114 0.034 Uiso 1 1 calc R . . . .
C21 C 0.6140(3) 0.52132(18) 0.18361(18) 0.0278(5) Uani 1 1 d . . . . .
H21 H 0.6320 0.4884 0.2455 0.033 Uiso 1 1 calc R . . . .
C23 C 0.2779(3) 0.83392(18) 0.25141(18) 0.0266(5) Uani 1 1 d . . . . .
H23 H 0.3861 0.8526 0.2874 0.032 Uiso 1 1 calc R . . . .
C4 C 0.5632(4) 0.9550(2) 1.00134(19) 0.0384(6) Uani 1 1 d . . . . .
H4 H 0.5929 0.9865 1.0630 0.046 Uiso 1 1 calc R . . . .
C25 C -0.0101(4) 0.88606(19) 0.1684(2) 0.0313(5) Uani 1 1 d . . . . .
H25 H -0.0954 0.9385 0.1505 0.038 Uiso 1 1 calc R . . . .
C9 C 0.6732(3) 0.76878(16) 0.51556(16) 0.0211(4) Uani 1 1 d . . . . .
C29 C 0.2162(3) 0.54774(19) 0.39027(18) 0.0280(5) Uani 1 1 d . . . . .
H29 H 0.2489 0.6049 0.4319 0.034 Uiso 1 1 calc R . . . .
C15 C 0.3821(3) 0.63888(16) 0.25577(16) 0.0208(4) Uani 1 1 d . . . . .
C32 C 0.1148(4) 0.37771(19) 0.2689(2) 0.0381(6) Uani 1 1 d . . . . .
H32 H 0.0801 0.3207 0.2275 0.046 Uiso 1 1 calc R . . . .
C1 C 0.4708(3) 0.86065(17) 0.82045(17) 0.0257(5) Uani 1 1 d . . . . .
C33 C 0.2237(3) 0.45783(18) 0.2346(2) 0.0296(5) Uani 1 1 d . . . . .
H33 H 0.2621 0.4534 0.1710 0.036 Uiso 1 1 calc R . . . .
C8 C 0.7698(3) 0.81253(16) 0.60127(17) 0.0212(4) Uani 1 1 d . . . . .
C5 C 0.6954(4) 0.9437(2) 0.93632(19) 0.0383(6) Uani 1 1 d . . . . .
H5 H 0.8128 0.9676 0.9535 0.046 Uiso 1 1 calc R . . . .
C27 C 0.0836(3) 0.70346(17) 0.16858(17) 0.0241(5) Uani 1 1 d . . . . .
H27 H 0.0600 0.6333 0.1498 0.029 Uiso 1 1 calc R . . . .
C18 C 0.5642(3) 0.6190(2) -0.00105(19) 0.0330(6) Uani 1 1 d . . . . .
H18 H 0.5475 0.6521 -0.0629 0.040 Uiso 1 1 calc R . . . .
C28 C 0.2753(3) 0.54447(16) 0.29498(17) 0.0219(4) Uani 1 1 d . . . . .
C7 C 0.6809(3) 0.83499(16) 0.69162(17) 0.0229(5) Uani 1 1 d . . . . .
C19 C 0.6828(3) 0.5345(2) 0.01293(19) 0.0330(6) Uani 1 1 d . . . . .
H19 H 0.7443 0.5097 -0.0396 0.040 Uiso 1 1 calc R . . . .
C6 C 0.6491(4) 0.89549(17) 0.84376(18) 0.0271(5) Uani 1 1 d . . . . .
C10 C 0.7633(3) 0.75080(17) 0.42919(17) 0.0224(4) Uani 1 1 d . . . . .
C2 C 0.3374(4) 0.8730(2) 0.88603(18) 0.0311(5) Uani 1 1 d . . . . .
H2 H 0.2193 0.8502 0.8692 0.037 Uiso 1 1 calc R . . . .
C13 C 0.9524(3) 0.83709(17) 0.59703(18) 0.0242(5) Uani 1 1 d . . . . .
H13 H 1.0169 0.8655 0.6532 0.029 Uiso 1 1 calc R . . . .
C14 C 0.6660(3) 0.70595(16) 0.34025(17) 0.0228(5) Uani 1 1 d . . . . .
H14 H 0.7241 0.6963 0.2826 0.027 Uiso 1 1 calc R . . . .
C16 C 0.4900(3) 0.60567(17) 0.16986(17) 0.0222(4) Uani 1 1 d . . . . .
C30 C 0.1096(4) 0.4671(2) 0.4240(2) 0.0357(6) Uani 1 1 d . . . . .
H30 H 0.0727 0.4705 0.4880 0.043 Uiso 1 1 calc R . . . .
C26 C -0.0420(3) 0.78155(18) 0.13976(18) 0.0280(5) Uani 1 1 d . . . . .
H26 H -0.1478 0.7637 0.1011 0.034 Uiso 1 1 calc R . . . .
C24 C 0.1500(4) 0.91186(18) 0.22405(19) 0.0319(5) Uani 1 1 d . . . . .
H24 H 0.1721 0.9820 0.2433 0.038 Uiso 1 1 calc R . . . .
C20 C 0.7096(4) 0.48652(19) 0.1062(2) 0.0334(5) Uani 1 1 d . . . . .
H20 H 0.7920 0.4310 0.1165 0.040 Uiso 1 1 calc R . . . .
C3 C 0.3865(4) 0.92050(19) 0.97714(19) 0.0338(6) Uani 1 1 d . . . . .
H3 H 0.3005 0.9294 1.0226 0.041 Uiso 1 1 calc R . . . .
C22 C 0.2451(3) 0.72812(16) 0.22529(16) 0.0199(4) Uani 1 1 d . . . . .
C31 C 0.0580(4) 0.3822(2) 0.3637(2) 0.0391(6) Uani 1 1 d . . . . .
H31 H -0.0143 0.3285 0.3864 0.047 Uiso 1 1 calc R . . . .
C17 C 0.4695(3) 0.65483(18) 0.07735(17) 0.0251(5) Uani 1 1 d . . . . .
H17 H 0.3915 0.7126 0.0675 0.030 Uiso 1 1 calc R . . . .
C11 C 0.9465(3) 0.77729(18) 0.42826(18) 0.0267(5) Uani 1 1 d . . . . .
H11 H 1.0052 0.7658 0.3711 0.032 Uiso 1 1 calc R . . . .

loop_
_atom_site_aniso_label
_atom_site_aniso_U_11
_atom_site_aniso_U_22
_atom_site_aniso_U_33
_atom_site_aniso_U_23
_atom_site_aniso_U_13
_atom_site_aniso_U_12
S1 0.0259(3) 0.0382(3) 0.0194(3) -0.0046(2) 0.0024(2) -0.0056(2)
O1 0.0206(9) 0.0388(9) 0.0203(8) -0.0070(6) 0.0017(6) -0.0060(6)
N2 0.0234(10) 0.0240(8) 0.0179(10) -0.0024(7) 0.0009(7) -0.0001(7)
N1 0.0307(11) 0.0299(9) 0.0223(10) -0.0056(7) -0.0007(8) -0.0048(8)
C12 0.0185(11) 0.0328(12) 0.0342(14) -0.0027(9) 0.0009(10) -0.0022(9)
C21 0.0289(13) 0.0268(11) 0.0278(12) -0.0047(9) 0.0021(10) 0.0019(9)
C23 0.0270(12) 0.0256(10) 0.0268(12) -0.0023(9) -0.0001(9) -0.0032(9)
C4 0.0577(19) 0.0362(13) 0.0217(13) -0.0083(10) 0.0056(12) -0.0075(12)
C25 0.0328(14) 0.0270(10) 0.0339(13) 0.0037(9) 0.0013(10) 0.0077(9)
C9 0.0206(11) 0.0213(9) 0.0214(11) 0.0001(8) 0.0010(9) -0.0002(8)
C29 0.0245(12) 0.0326(11) 0.0267(13) 0.0007(9) 0.0021(10) -0.0012(9)
C15 0.0215(11) 0.0236(9) 0.0172(10) -0.0022(8) 0.0015(8) -0.0001(8)
C32 0.0309(14) 0.0249(11) 0.0581(18) -0.0039(11) 0.0024(12) -0.0014(10)
C1 0.0352(13) 0.0246(10) 0.0171(10) 0.0001(8) 0.0012(9) -0.0004(9)
C33 0.0273(12) 0.0267(11) 0.0351(13) -0.0020(9) 0.0042(10) -0.0006(9)
C8 0.0223(11) 0.0202(9) 0.0209(11) 0.0012(8) 0.0003(9) -0.0009(8)
C5 0.0477(17) 0.0414(13) 0.0255(14) -0.0084(10) 0.0016(12) -0.0138(12)
C27 0.0242(12) 0.0250(10) 0.0231(12) -0.0046(8) 0.0023(9) -0.0005(9)
C18 0.0305(14) 0.0459(14) 0.0236(13) -0.0050(10) 0.0083(10) -0.0060(11)
C28 0.0192(11) 0.0222(9) 0.0244(11) 0.0019(8) 0.0020(8) 0.0020(8)
C7 0.0252(12) 0.0203(10) 0.0225(11) 0.0028(8) -0.0007(9) -0.0009(8)
C19 0.0269(13) 0.0423(13) 0.0314(14) -0.0167(10) 0.0106(10) -0.0044(10)
C6 0.0359(13) 0.0245(10) 0.0206(12) -0.0009(8) 0.0010(10) -0.0047(9)
C10 0.0225(11) 0.0229(9) 0.0218(11) -0.0006(8) 0.0016(8) 0.0011(8)
C2 0.0349(14) 0.0342(12) 0.0247(13) 0.0008(9) 0.0052(10) -0.0004(10)
C13 0.0240(12) 0.0226(10) 0.0250(11) -0.0010(8) -0.0036(9) -0.0019(8)
C14 0.0239(12) 0.0246(10) 0.0204(11) -0.0020(8) 0.0055(9) 0.0017(9)
C16 0.0214(11) 0.0243(10) 0.0208(11) -0.0049(8) 0.0020(8) -0.0031(8)
C30 0.0286(13) 0.0438(13) 0.0353(14) 0.0108(11) 0.0071(11) -0.0011(11)
C26 0.0263(12) 0.0319(11) 0.0251(12) -0.0017(9) -0.0011(10) -0.0009(9)
C24 0.0384(14) 0.0221(10) 0.0345(14) -0.0025(9) -0.0017(11) 0.0007(10)
C20 0.0269(13) 0.0321(12) 0.0415(14) -0.0127(10) 0.0049(11) 0.0026(10)
C3 0.0504(16) 0.0293(11) 0.0233(12) -0.0001(9) 0.0116(11) 0.0014(11)
C22 0.0213(11) 0.0236(9) 0.0154(10) -0.0013(8) 0.0052(8) 0.0002(8)
C31 0.0285(14) 0.0325(12) 0.0572(18) 0.0120(12) 0.0089(12) -0.0027(10)
C17 0.0241(12) 0.0283(11) 0.0233(12) -0.0021(9) 0.0046(9) -0.0020(9)
C11 0.0233(12) 0.0319(11) 0.0251(12) -0.0037(9) 0.0038(9) 0.0008(9)

loop_
_atom_type_symbol
_atom_type_description
_atom_type_scat_dispersion_real
_atom_type_scat_dispersion_imag
_atom_type_scat_source
C C 0.0181 0.0091 'International Tables Vol C Tables 4.2.6.8 and 6.1.1.4'
H H 0.0000 0.0000 'International Tables Vol C Tables 4.2.6.8 and 6.1.1.4'
N N 0.0311 0.0180 'International Tables Vol C Tables 4.2.6.8 and 6.1.1.4'
O O 0.0492 0.0322 'International Tables Vol C Tables 4.2.6.8 and 6.1.1.4'
S S 0.3331 0.5567 'International Tables Vol C Tables 4.2.6.8 and 6.1.1.4'

loop_
_geom_angle_atom_site_label_1
_geom_angle_atom_site_label_2
_geom_angle_atom_site_label_3
_geom_angle
_geom_angle_site_symmetry_1
_geom_angle_site_symmetry_3
_geom_angle_publ_flag
C1 S1 C7 89.44(11) . . ?
C9 O1 H1 109.5 . . ?
C14 N2 C15 124.7(2) . . ?
C7 N1 C6 110.8(2) . . ?
C13 C12 H12 120.4 . . ?
C13 C12 C11 119.3(2) . . ?
C11 C12 H12 120.4 . . ?
C16 C21 H21 119.6 . . ?
C20 C21 H21 119.6 . . ?
C20 C21 C16 120.8(2) . . ?
C24 C23 H23 119.8 . . ?
C24 C23 C22 120.4(2) . . ?
C22 C23 H23 119.8 . . ?
C5 C4 H4 119.1 . . ?
C5 C4 C3 121.8(2) . . ?
C3 C4 H4 119.1 . . ?
C26 C25 H25 120.3 . . ?
C26 C25 C24 119.4(2) . . ?
C24 C25 H25 120.3 . . ?
O1 C9 C8 119.5(2) . . ?
O1 C9 C10 120.92(19) . . ?
C10 C9 C8 119.5(2) . . ?
C28 C29 H29 119.5 . . ?
C30 C29 H29 119.5 . . ?
C30 C29 C28 121.0(2) . . ?
N2 C15 C28 106.21(17) . . ?
N2 C15 C16 112.55(19) . . ?
N2 C15 C22 106.40(16) . . ?
C16 C15 C28 111.68(17) . . ?
C16 C15 C22 111.98(18) . . ?
C22 C15 C28 107.64(18) . . ?
C33 C32 H32 119.7 . . ?
C31 C32 H32 119.7 . . ?
C31 C32 C33 120.6(2) . . ?
C6 C1 S1 109.28(18) . . ?
C2 C1 S1 128.56(19) . . ?
C2 C1 C6 122.1(2) . . ?
C32 C33 H33 119.7 . . ?
C28 C33 C32 120.6(3) . . ?
C28 C33 H33 119.7 . . ?
C9 C8 C7 121.5(2) . . ?
C13 C8 C9 118.4(2) . . ?
C13 C8 C7 120.1(2) . . ?
C4 C5 H5 120.7 . . ?
C4 C5 C6 118.6(3) . . ?
C6 C5 H5 120.7 . . ?
C26 C27 H27 119.4 . . ?
C26 C27 C22 121.2(2) . . ?
C22 C27 H27 119.4 . . ?
C19 C18 H18 119.9 . . ?
C19 C18 C17 120.2(2) . . ?
C17 C18 H18 119.9 . . ?
C29 C28 C15 120.3(2) . . ?
C33 C28 C29 117.9(2) . . ?
C33 C28 C15 121.6(2) . . ?
N1 C7 S1 114.98(18) . . ?
N1 C7 C8 122.5(2) . . ?
C8 C7 S1 122.52(16) . . ?
C18 C19 H19 120.2 . . ?
C18 C19 C20 119.6(2) . . ?
C20 C19 H19 120.2 . . ?
N1 C6 C1 115.5(2) . . ?
N1 C6 C5 125.4(2) . . ?
C1 C6 C5 119.1(2) . . ?
C9 C10 C14 120.3(2) . . ?
C11 C10 C9 120.0(2) . . ?
C11 C10 C14 119.7(2) . . ?
C1 C2 H2 121.1 . . ?
C3 C2 C1 117.7(2) . . ?
C3 C2 H2 121.1 . . ?
C12 C13 C8 122.3(2) . . ?
C12 C13 H13 118.8 . . ?
C8 C13 H13 118.8 . . ?
N2 C14 C10 119.3(2) . . ?
N2 C14 H14 120.4 . . ?
C10 C14 H14 120.4 . . ?
C21 C16 C15 119.2(2) . . ?
C17 C16 C21 118.2(2) . . ?
C17 C16 C15 122.6(2) . . ?
C29 C30 H30 119.7 . . ?
C31 C30 C29 120.7(3) . . ?
C31 C30 H30 119.7 . . ?
C25 C26 C27 120.1(2) . . ?
C25 C26 H26 120.0 . . ?
C27 C26 H26 120.0 . . ?
C23 C24 H24 119.7 . . ?
C25 C24 C23 120.7(2) . . ?
C25 C24 H24 119.7 . . ?
C21 C20 C19 120.2(2) . . ?
C21 C20 H20 119.9 . . ?
C19 C20 H20 119.9 . . ?
C4 C3 H3 119.7 . . ?
C2 C3 C4 120.7(3) . . ?
C2 C3 H3 119.7 . . ?
C23 C22 C15 122.0(2) . . ?
C23 C22 C27 118.2(2) . . ?
C27 C22 C15 119.75(18) . . ?
C32 C31 H31 120.4 . . ?
C30 C31 C32 119.1(2) . . ?
C30 C31 H31 120.4 . . ?
C18 C17 H17 119.5 . . ?
C16 C17 C18 121.0(2) . . ?
C16 C17 H17 119.5 . . ?
C12 C11 C10 120.4(2) . . ?
C12 C11 H11 119.8 . . ?
C10 C11 H11 119.8 . . ?

loop_
_geom_bond_atom_site_label_1
_geom_bond_atom_site_label_2
_geom_bond_distance
_geom_bond_site_symmetry_2
_geom_bond_publ_flag
S1 C1 1.731(2) . ?
S1 C7 1.759(2) . ?
O1 H1 0.8200 . ?
O1 C9 1.326(3) . ?
N2 C15 1.483(3) . ?
N2 C14 1.282(3) . ?
N1 C7 1.309(3) . ?
N1 C6 1.387(3) . ?
C12 H12 0.9300 . ?
C12 C13 1.385(4) . ?
C12 C11 1.388(3) . ?
C21 H21 0.9300 . ?
C21 C16 1.405(3) . ?
C21 C20 1.384(3) . ?
C23 H23 0.9300 . ?
C23 C24 1.390(3) . ?
C23 C22 1.391(3) . ?
C4 H4 0.9300 . ?
C4 C5 1.380(4) . ?
C4 C3 1.391(4) . ?
C25 H25 0.9300 . ?
C25 C26 1.383(3) . ?
C25 C24 1.385(4) . ?
C9 C8 1.415(3) . ?
C9 C10 1.411(3) . ?
C29 H29 0.9300 . ?
C29 C28 1.394(3) . ?
C29 C30 1.386(4) . ?
C15 C28 1.546(3) . ?
C15 C16 1.523(3) . ?
C15 C22 1.544(3) . ?
C32 H32 0.9300 . ?
C32 C33 1.395(4) . ?
C32 C31 1.382(4) . ?
C1 C6 1.402(4) . ?
C1 C2 1.393(4) . ?
C33 H33 0.9300 . ?
C33 C28 1.392(3) . ?
C8 C7 1.463(3) . ?
C8 C13 1.395(3) . ?
C5 H5 0.9300 . ?
C5 C6 1.402(3) . ?
C27 H27 0.9300 . ?
C27 C26 1.384(3) . ?
C27 C22 1.397(3) . ?
C18 H18 0.9300 . ?
C18 C19 1.381(4) . ?
C18 C17 1.395(3) . ?
C19 H19 0.9300 . ?
C19 C20 1.392(4) . ?
C10 C14 1.457(3) . ?
C10 C11 1.399(3) . ?
C2 H2 0.9300 . ?
C2 C3 1.385(4) . ?
C13 H13 0.9300 . ?
C14 H14 0.9300 . ?
C16 C17 1.388(3) . ?
C30 H30 0.9300 . ?
C30 C31 1.375(4) . ?
C26 H26 0.9300 . ?
C24 H24 0.9300 . ?
C20 H20 0.9300 . ?
C3 H3 0.9300 . ?
C31 H31 0.9300 . ?
C17 H17 0.9300 . ?
C11 H11 0.9300 . ?
